data_4086349
loop_
_publ_author_name
'O, Wylie W. N.'
'Kang, Xiaohui'
'Luo, Yi'
'Hou, Zhaomin'

_publ_section_title
;
 PNP-Ligated Heterometallic Rare-Earth/Ruthenium Hydride Complexes Bearing
 Phosphinophenyl and Phosphinomethyl Bridging Ligands
;
_journal_issue 4
_journal_name_full Organometallics
_journal_page_first 1030
_journal_page_last 1043
_journal_paper_doi 10.1021/om401216v
_journal_volume 33
_journal_year 2014
_chemical_formula_sum 'C59 H80 N2 P3 Ru Y'
_chemical_formula_weight 1100.14
_chemical_name_common PNP(iPr)Y(tBuCN)(H)2Ru(C5Me5)PPh2(C6H4)
_chemical_name_systematic
; 
 ? 
;
_space_group_IT_number 2
_symmetry_cell_setting triclinic
_symmetry_space_group_name_Hall '-P 1'
_symmetry_space_group_name_H-M 'P -1'
_atom_sites_solution_hydrogens geom
_atom_sites_solution_primary direct
_atom_sites_solution_secondary difmap
_audit_creation_method SHELXL-97
_cell_angle_alpha 86.276(5)
_cell_angle_beta 79.828(6)
_cell_angle_gamma 85.762(6)
_cell_formula_units_Z 2
_cell_length_a 13.366(2)
_cell_length_b 13.892(2)
_cell_length_c 15.558(2)
_cell_measurement_reflns_used 65058
_cell_measurement_temperature 163(2)
_cell_measurement_theta_max 25.64
_cell_measurement_theta_min 1.45
_cell_volume 2831.7(7)
_computing_cell_refinement 'APEX2 (Bruker, 2013); SAINT (Bruker, 2012)'
_computing_data_collection 'GIS (Bruker)'
_computing_data_reduction 'SAINT (Bruker, 2012); XPREP (Sheldrick, 2013)'
_computing_molecular_graphics 'Ortep-3 for Windows (Farrugia, 1997)'
_computing_publication_material 'WinGX publication routines (Farrugia, 1999)'
_computing_structure_refinement 'SHELXL-97 (Sheldrick, 1997)'
_computing_structure_solution 'SHELXS-97 (Sheldrick, 1990)'
_diffrn_ambient_temperature 163(2)
_diffrn_measured_fraction_theta_full 0.997
_diffrn_measured_fraction_theta_max 0.997
_diffrn_measurement_device_type 'Bruker D8 QUEST diffractometer with a CMOS area detector'
_diffrn_measurement_method 'phi and omega scans'
_diffrn_radiation_monochromator 'doubly curved silicon crystal'
_diffrn_radiation_source 'microfocus sealed tube'
_diffrn_radiation_type MoK\a
_diffrn_radiation_wavelength 0.71073
_diffrn_reflns_av_R_equivalents 0.0485
_diffrn_reflns_av_sigmaI/netI 0.0320
_diffrn_reflns_limit_h_max 16
_diffrn_reflns_limit_h_min -16
_diffrn_reflns_limit_k_max 16
_diffrn_reflns_limit_k_min -16
_diffrn_reflns_limit_l_max 18
_diffrn_reflns_limit_l_min -18
_diffrn_reflns_number 65058
_diffrn_reflns_theta_full 25.64
_diffrn_reflns_theta_max 25.64
_diffrn_reflns_theta_min 1.33
_exptl_absorpt_coefficient_mu 1.408
_exptl_absorpt_correction_T_max 0.9203
_exptl_absorpt_correction_T_min 0.6028
_exptl_absorpt_correction_type multi-scan
_exptl_absorpt_process_details 'Sheldrick, G. M. (2012) SADABS. Bruker AXS Inc., Madison, Wisconsin, USA.'
_exptl_crystal_colour yellow
_exptl_crystal_density_diffrn 1.290
_exptl_crystal_density_method 'not measured'
_exptl_crystal_description Block
_exptl_crystal_F_000 1152
_exptl_crystal_size_max 0.40
_exptl_crystal_size_mid 0.37
_exptl_crystal_size_min 0.06
_refine_diff_density_max 0.618
_refine_diff_density_min -0.425
_refine_diff_density_rms 0.089
_refine_ls_extinction_method none
_refine_ls_goodness_of_fit_ref 1.103
_refine_ls_hydrogen_treatment mixed
_refine_ls_matrix_type full
_refine_ls_number_parameters 615
_refine_ls_number_reflns 10687
_refine_ls_number_restraints 117
_refine_ls_restrained_S_all 1.098
_refine_ls_R_factor_all 0.0424
_refine_ls_R_factor_gt 0.0325
_refine_ls_shift/su_max 0.001
_refine_ls_shift/su_mean 0.000
_refine_ls_structure_factor_coef Fsqd
_refine_ls_weighting_details 'calc w=1/[\s^2^(Fo^2^)+(0.0399P)^2^+1.6866P] where P=(Fo^2^+2Fc^2^)/3'
_refine_ls_weighting_scheme calc
_refine_ls_wR_factor_gt 0.0800
_refine_ls_wR_factor_ref 0.0843
_reflns_number_gt 9179
_reflns_number_total 10687
_reflns_threshold_expression >2sigma(I)
_cod_data_source_file om401216v_si_002.cif
_cod_data_source_block 4a-Y
_cod_depositor_comments
;
The following automatic conversions were performed:

'_symmetry_cell_setting' value 'Triclinic' changed to 'triclinic'
according to the built-in table from CIF Core dictionary named
'cif_core.dic' version 2.4.1 from 2010-06-29.

'_exptl_crystal_density_meas' value 'not measured' was changed to '?'
- the value is perceived as not measured.

Automatic conversion script
Id: cif_fix_values 4093 2015-10-18 17:28:56Z antanas 
;
_cod_database_code 4086349

loop_
_symmetry_equiv_pos_as_xyz
'x, y, z'
'-x, -y, -z'

loop_
_atom_site_label
_atom_site_type_symbol
_atom_site_fract_x
_atom_site_fract_y
_atom_site_fract_z
_atom_site_U_iso_or_equiv
_atom_site_adp_type
_atom_site_occupancy
_atom_site_symmetry_multiplicity
_atom_site_calc_flag
_atom_site_refinement_flags
_atom_site_disorder_assembly
_atom_site_disorder_group
C1 C 0.0988(2) 0.27374(18) 0.34948(16) 0.0262(6) Uani 1 1 d . A .
C2 C 0.0484(2) 0.32239(19) 0.42359(17) 0.0295(6) Uani 1 1 d . . .
H2 H 0.0836 0.3693 0.4462 0.035 Uiso 1 1 calc R . .
C3 C -0.0499(2) 0.3051(2) 0.46499(18) 0.0358(7) Uani 1 1 d . . .
H3 H -0.0804 0.3399 0.5146 0.043 Uiso 1 1 calc R . .
C4 C -0.1034(2) 0.2374(2) 0.43422(19) 0.0397(7) Uani 1 1 d . . .
H4 H -0.1704 0.2246 0.4629 0.048 Uiso 1 1 calc R . .
C5 C -0.0586(2) 0.1882(2) 0.36118(18) 0.0330(6) Uani 1 1 d . . .
H5 H -0.0953 0.1420 0.3394 0.040 Uiso 1 1 calc R . .
C6 C 0.0405(2) 0.20601(18) 0.31916(16) 0.0254(5) Uani 1 1 d . A .
C7 C 0.0453(2) 0.2288(2) 0.13634(17) 0.0312(6) Uani 1 1 d . A .
C8 C -0.0003(2) 0.3200(2) 0.15387(18) 0.0332(6) Uani 1 1 d . . .
H8 H -0.0118 0.3404 0.2121 0.040 Uiso 1 1 calc R . .
C9 C -0.0295(2) 0.3820(2) 0.0882(2) 0.0421(7) Uani 1 1 d . . .
H9 H -0.0595 0.4446 0.1016 0.050 Uiso 1 1 calc R . .
C10 C -0.0153(2) 0.3537(3) 0.0035(2) 0.0497(8) Uani 1 1 d . . .
H10 H -0.0352 0.3964 -0.0416 0.060 Uiso 1 1 calc R . .
C11 C 0.0279(3) 0.2633(3) -0.0152(2) 0.0598(10) Uani 1 1 d . . .
H11 H 0.0363 0.2424 -0.0731 0.072 Uiso 1 1 calc R . .
C12 C 0.0592(3) 0.2025(3) 0.0498(2) 0.0510(9) Uani 1 1 d . . .
H12 H 0.0910 0.1408 0.0353 0.061 Uiso 1 1 calc R . .
C13A C 0.0251(7) 0.0368(6) 0.2305(6) 0.0507(10) Uani 0.525(5) 1 d PDU A 1
C14A C -0.0489(5) 0.0145(5) 0.1858(5) 0.0507(10) Uani 0.525(5) 1 d PDU A 1
H14A H -0.0728 0.0613 0.1456 0.061 Uiso 0.525(5) 1 calc PR A 1
C15A C -0.0894(6) -0.0752(5) 0.1983(5) 0.0507(10) Uani 0.525(5) 1 d PDU A 1
H15A H -0.1406 -0.0889 0.1664 0.061 Uiso 0.525(5) 1 calc PR A 1
C16A C -0.0580(6) -0.1431(5) 0.2545(5) 0.0507(10) Uani 0.525(5) 1 d PDU A 1
H16A H -0.0869 -0.2042 0.2617 0.061 Uiso 0.525(5) 1 calc PR A 1
C17A C 0.0161(6) -0.1251(4) 0.3018(5) 0.0507(10) Uani 0.525(5) 1 d PDU A 1
H17A H 0.0384 -0.1733 0.3417 0.061 Uiso 0.525(5) 1 calc PR A 1
C18A C 0.0583(6) -0.0343(5) 0.2902(5) 0.0507(10) Uani 0.525(5) 1 d PDU A 1
H18A H 0.1092 -0.0208 0.3226 0.061 Uiso 0.525(5) 1 calc PR A 1
C13B C 0.0123(9) 0.0478(7) 0.2196(7) 0.055 Uani 0.475(5) 1 d PDU A 2
C14B C -0.0684(7) 0.0543(6) 0.1716(5) 0.055 Uani 0.475(5) 1 d PDU A 2
H14B H -0.0804 0.1108 0.1362 0.066 Uiso 0.475(5) 1 calc PR A 2
C15B C -0.1310(7) -0.0238(6) 0.1768(4) 0.055 Uani 0.475(5) 1 d PDU A 2
H15B H -0.1851 -0.0198 0.1442 0.066 Uiso 0.475(5) 1 calc PR A 2
C16B C -0.1149(7) -0.1047(6) 0.2277(5) 0.055 Uani 0.475(5) 1 d PDU A 2
H16B H -0.1578 -0.1568 0.2306 0.066 Uiso 0.475(5) 1 calc PR A 2
C17B C -0.0376(7) -0.1116(6) 0.2748(5) 0.055 Uani 0.475(5) 1 d PDU A 2
H17B H -0.0265 -0.1685 0.3101 0.066 Uiso 0.475(5) 1 calc PR A 2
C18B C 0.0259(7) -0.0345(6) 0.2713(5) 0.055 Uani 0.475(5) 1 d PDU A 2
H18B H 0.0789 -0.0394 0.3050 0.066 Uiso 0.475(5) 1 calc PR A 2
C19 C 0.4077(2) 0.01200(18) 0.16775(17) 0.0321(6) Uani 1 1 d . . .
C20 C 0.4096(2) 0.07254(19) 0.09043(17) 0.0324(6) Uani 1 1 d . . .
C21 C 0.3251(2) 0.0530(2) 0.05075(17) 0.0354(7) Uani 1 1 d . . .
C22 C 0.2729(2) -0.02325(19) 0.10322(18) 0.0362(7) Uani 1 1 d . . .
C23 C 0.3228(2) -0.04734(19) 0.17644(18) 0.0362(7) Uani 1 1 d . . .
C24 C 0.4854(3) 0.0046(2) 0.2271(2) 0.0457(8) Uani 1 1 d . . .
H24A H 0.5325 -0.0519 0.2134 0.069 Uiso 1 1 calc R . .
H24B H 0.4509 -0.0021 0.2880 0.069 Uiso 1 1 calc R . .
H24C H 0.5234 0.0632 0.2186 0.069 Uiso 1 1 calc R . .
C25 C 0.4925(2) 0.1367(2) 0.0494(2) 0.0414(7) Uani 1 1 d . . .
H25A H 0.5254 0.1596 0.0950 0.062 Uiso 1 1 calc R . .
H25B H 0.4631 0.1921 0.0180 0.062 Uiso 1 1 calc R . .
H25C H 0.5430 0.1001 0.0083 0.062 Uiso 1 1 calc R . .
C26 C 0.3080(3) 0.0920(3) -0.03780(19) 0.0538(9) Uani 1 1 d . . .
H26A H 0.3120 0.1624 -0.0418 0.081 Uiso 1 1 calc R . .
H26B H 0.2405 0.0762 -0.0469 0.081 Uiso 1 1 calc R . .
H26C H 0.3603 0.0631 -0.0827 0.081 Uiso 1 1 calc R . .
C27 C 0.1904(3) -0.0772(2) 0.0782(2) 0.0517(9) Uani 1 1 d . . .
H27A H 0.2210 -0.1287 0.0399 0.078 Uiso 1 1 calc R . .
H27B H 0.1468 -0.0326 0.0473 0.078 Uiso 1 1 calc R . .
H27C H 0.1494 -0.1055 0.1309 0.078 Uiso 1 1 calc R . .
C28 C 0.3025(3) -0.1308(2) 0.2428(2) 0.0540(9) Uani 1 1 d . . .
H28A H 0.3492 -0.1864 0.2246 0.081 Uiso 1 1 calc R . .
H28B H 0.2321 -0.1484 0.2469 0.081 Uiso 1 1 calc R . .
H28C H 0.3131 -0.1120 0.3000 0.081 Uiso 1 1 calc R . .
C29 C 0.5575(2) 0.2825(2) 0.22119(18) 0.0334(6) Uani 1 1 d . A .
C30 C 0.6675(2) 0.2956(3) 0.1955(2) 0.0444(8) Uani 1 1 d . . .
C31A C 0.6920(7) 0.3104(7) 0.0982(6) 0.083(2) Uani 0.570(8) 1 d PD B 1
H31A H 0.6621 0.3734 0.0803 0.125 Uiso 0.570(8) 1 calc PR B 1
H31B H 0.6639 0.2592 0.0710 0.125 Uiso 0.570(8) 1 calc PR B 1
H31C H 0.7661 0.3083 0.0796 0.125 Uiso 0.570(8) 1 calc PR B 1
C32A C 0.7209(5) 0.1937(7) 0.2211(6) 0.083(2) Uani 0.570(8) 1 d PD B 1
H32A H 0.7947 0.1991 0.2140 0.125 Uiso 0.570(8) 1 calc PR B 1
H32B H 0.7067 0.1448 0.1830 0.125 Uiso 0.570(8) 1 calc PR B 1
H32C H 0.6942 0.1747 0.2822 0.125 Uiso 0.570(8) 1 calc PR B 1
C33A C 0.6973(5) 0.3683(7) 0.2475(6) 0.083(2) Uani 0.570(8) 1 d PD B 1
H33A H 0.6847 0.3464 0.3094 0.125 Uiso 0.570(8) 1 calc PR B 1
H33B H 0.6573 0.4292 0.2393 0.125 Uiso 0.570(8) 1 calc PR B 1
H33C H 0.7699 0.3783 0.2289 0.125 Uiso 0.570(8) 1 calc PR B 1
C31B C 0.7085(8) 0.2605(10) 0.1055(8) 0.080(3) Uani 0.430(8) 1 d PD B 2
H31D H 0.7788 0.2790 0.0871 0.120 Uiso 0.430(8) 1 calc PR B 2
H31E H 0.6663 0.2898 0.0640 0.120 Uiso 0.430(8) 1 calc PR B 2
H31F H 0.7072 0.1900 0.1069 0.120 Uiso 0.430(8) 1 calc PR B 2
C32B C 0.7265(6) 0.2560(10) 0.2624(7) 0.080(3) Uani 0.430(8) 1 d PD B 2
H32D H 0.7086 0.1896 0.2799 0.120 Uiso 0.430(8) 1 calc PR B 2
H32E H 0.7108 0.2957 0.3135 0.120 Uiso 0.430(8) 1 calc PR B 2
H32F H 0.7994 0.2563 0.2385 0.120 Uiso 0.430(8) 1 calc PR B 2
C33B C 0.6768(7) 0.4132(9) 0.1898(8) 0.080(3) Uani 0.430(8) 1 d PD B 2
H33D H 0.6497 0.4389 0.2470 0.120 Uiso 0.430(8) 1 calc PR B 2
H33E H 0.6378 0.4432 0.1463 0.120 Uiso 0.430(8) 1 calc PR B 2
H33F H 0.7485 0.4276 0.1727 0.120 Uiso 0.430(8) 1 calc PR B 2
C34 C 0.37851(19) 0.47622(17) 0.33375(16) 0.0228(5) Uani 1 1 d . . .
C35 C 0.4527(2) 0.5167(2) 0.37194(17) 0.0314(6) Uani 1 1 d . . .
H35 H 0.4607 0.4956 0.4298 0.038 Uiso 1 1 calc R . .
C36 C 0.5142(2) 0.5861(2) 0.32780(18) 0.0339(6) Uani 1 1 d . . .
H36 H 0.5643 0.6103 0.3556 0.041 Uiso 1 1 calc R . .
C37 C 0.5048(2) 0.62149(19) 0.24374(17) 0.0297(6) Uani 1 1 d . . .
C38 C 0.4314(2) 0.58329(18) 0.20572(16) 0.0257(5) Uani 1 1 d . . .
H38 H 0.4232 0.6064 0.1484 0.031 Uiso 1 1 calc R . .
C39 C 0.36879(19) 0.51208(17) 0.24807(15) 0.0218(5) Uani 1 1 d . . .
C40 C 0.5719(2) 0.6978(2) 0.1952(2) 0.0408(7) Uani 1 1 d . . .
H40A H 0.6058 0.6744 0.1387 0.061 Uiso 1 1 calc R . .
H40B H 0.6233 0.7112 0.2299 0.061 Uiso 1 1 calc R . .
H40C H 0.5300 0.7572 0.1858 0.061 Uiso 1 1 calc R . .
C41 C 0.28824(19) 0.40048(18) 0.46531(16) 0.0237(5) Uani 1 1 d . . .
C42 C 0.2792(2) 0.31269(18) 0.51740(16) 0.0264(6) Uani 1 1 d . . .
C43 C 0.2358(2) 0.3145(2) 0.60605(17) 0.0326(6) Uani 1 1 d . . .
H43 H 0.2303 0.2550 0.6398 0.039 Uiso 1 1 calc R . .
C44 C 0.2006(2) 0.3995(2) 0.64682(17) 0.0317(6) Uani 1 1 d . . .
C45 C 0.2118(2) 0.48514(19) 0.59584(17) 0.0317(6) Uani 1 1 d . . .
H45 H 0.1891 0.5446 0.6219 0.038 Uiso 1 1 calc R . .
C46 C 0.2549(2) 0.48633(19) 0.50855(17) 0.0297(6) Uani 1 1 d . . .
H46 H 0.2624 0.5467 0.4765 0.036 Uiso 1 1 calc R . .
C47 C 0.1535(3) 0.4001(2) 0.74262(18) 0.0457(8) Uani 1 1 d . . .
H47A H 0.1216 0.3391 0.7607 0.069 Uiso 1 1 calc R . .
H47B H 0.1019 0.4540 0.7518 0.069 Uiso 1 1 calc R . .
H47C H 0.2065 0.4076 0.7774 0.069 Uiso 1 1 calc R . .
C48 C 0.4207(2) 0.4068(2) 0.05641(17) 0.0323(6) Uani 1 1 d . . .
H48A H 0.4088 0.3393 0.0752 0.048 Uiso 1 1 calc R . .
H48B H 0.4719 0.4297 0.0870 0.048 Uiso 1 1 calc R . .
H48C H 0.4453 0.4117 -0.0068 0.048 Uiso 1 1 calc R . .
C49 C 0.2411(2) 0.4346(2) 0.03015(17) 0.0369(7) Uani 1 1 d . . .
H49A H 0.2673 0.4358 -0.0328 0.055 Uiso 1 1 calc R . .
H49B H 0.1793 0.4777 0.0414 0.055 Uiso 1 1 calc R . .
H49C H 0.2251 0.3686 0.0513 0.055 Uiso 1 1 calc R . .
C50 C 0.32167(19) 0.46865(18) 0.07801(15) 0.0246(5) Uani 1 1 d . . .
H50 H 0.3343 0.5376 0.0593 0.029 Uiso 1 1 calc R . .
C51 C 0.1249(3) 0.5589(2) 0.3111(2) 0.0455(8) Uani 1 1 d . . .
H51A H 0.1767 0.5889 0.3359 0.068 Uiso 1 1 calc R . .
H51B H 0.1132 0.4950 0.3401 0.068 Uiso 1 1 calc R . .
H51C H 0.0612 0.5996 0.3200 0.068 Uiso 1 1 calc R . .
C52 C 0.1797(2) 0.64663(19) 0.1668(2) 0.0388(7) Uani 1 1 d . . .
H52A H 0.1177 0.6893 0.1793 0.058 Uiso 1 1 calc R . .
H52B H 0.1973 0.6390 0.1036 0.058 Uiso 1 1 calc R . .
H52C H 0.2357 0.6749 0.1872 0.058 Uiso 1 1 calc R . .
C53 C 0.1614(2) 0.54831(18) 0.21378(17) 0.0273(6) Uani 1 1 d . . .
H53 H 0.1055 0.5206 0.1901 0.033 Uiso 1 1 calc R . .
C54 C 0.4616(3) 0.1565(3) 0.5864(2) 0.0609(10) Uani 1 1 d . . .
H54A H 0.5321 0.1530 0.5966 0.091 Uiso 1 1 calc R . .
H54B H 0.4328 0.0936 0.6022 0.091 Uiso 1 1 calc R . .
H54C H 0.4212 0.2058 0.6223 0.091 Uiso 1 1 calc R . .
C55 C 0.5198(3) 0.2717(3) 0.4610(2) 0.0552(9) Uani 1 1 d . . .
H55A H 0.4930 0.3245 0.4990 0.083 Uiso 1 1 calc R . .
H55B H 0.5136 0.2916 0.4004 0.083 Uiso 1 1 calc R . .
H55C H 0.5916 0.2560 0.4648 0.083 Uiso 1 1 calc R . .
C56 C 0.4595(3) 0.1832(2) 0.48989(19) 0.0462(8) Uani 1 1 d . . .
H56 H 0.4949 0.1282 0.4557 0.055 Uiso 1 1 calc R . .
C57 C 0.1504(3) 0.1045(2) 0.5113(2) 0.0540(9) Uani 1 1 d . . .
H57A H 0.1480 0.0997 0.4492 0.081 Uiso 1 1 calc R . .
H57B H 0.1159 0.1659 0.5312 0.081 Uiso 1 1 calc R . .
H57C H 0.1160 0.0507 0.5451 0.081 Uiso 1 1 calc R . .
C58 C 0.3147(3) 0.0044(2) 0.4920(2) 0.0621(11) Uani 1 1 d . . .
H58A H 0.2792 -0.0498 0.5238 0.093 Uiso 1 1 calc R . .
H58B H 0.3852 0.0007 0.5024 0.093 Uiso 1 1 calc R . .
H58C H 0.3145 0.0014 0.4293 0.093 Uiso 1 1 calc R . .
C59 C 0.2602(3) 0.1003(2) 0.52441(18) 0.0429(8) Uani 1 1 d . . .
H59 H 0.2620 0.1036 0.5881 0.052 Uiso 1 1 calc R . .
P1 P 0.09742(5) 0.14674(5) 0.21786(4) 0.02604(15) Uani 1 1 d . . .
P2 P 0.27395(5) 0.45958(4) 0.19727(4) 0.02040(14) Uani 1 1 d . A .
P3 P 0.32871(6) 0.20194(5) 0.46340(4) 0.03174(17) Uani 1 1 d . A .
Y1 Y 0.281011(18) 0.273206(16) 0.294330(14) 0.02002(7) Uani 1 1 d . . .
Ru1 Ru 0.266925(16) 0.109104(13) 0.184111(12) 0.02321(7) Uani 1 1 d . A .
N1 N 0.47251(18) 0.27335(17) 0.24157(14) 0.0320(5) Uani 1 1 d . A .
N2 N 0.32173(16) 0.40021(14) 0.37495(13) 0.0233(4) Uani 1 1 d . A .
H1RU H 0.265(2) 0.1163(19) 0.2852(17) 0.033(7) Uiso 1 1 d . . .
H2RU H 0.279(2) 0.223(2) 0.1620(18) 0.037(8) Uiso 1 1 d . . .

loop_
_atom_site_aniso_label
_atom_site_aniso_U_11
_atom_site_aniso_U_22
_atom_site_aniso_U_33
_atom_site_aniso_U_23
_atom_site_aniso_U_13
_atom_site_aniso_U_12
C1 0.0273(14) 0.0241(13) 0.0263(13) -0.0069(10) -0.0013(11) 0.0012(11)
C2 0.0278(15) 0.0296(14) 0.0310(14) -0.0094(11) -0.0034(12) 0.0016(11)
C3 0.0327(16) 0.0425(17) 0.0286(14) -0.0121(12) 0.0046(12) 0.0067(13)
C4 0.0267(15) 0.0486(18) 0.0402(17) -0.0106(14) 0.0075(13) -0.0034(13)
C5 0.0275(15) 0.0354(15) 0.0357(15) -0.0093(12) 0.0003(12) -0.0052(12)
C6 0.0258(14) 0.0247(13) 0.0237(13) -0.0045(10) 0.0019(11) 0.0003(11)
C7 0.0224(14) 0.0450(17) 0.0266(14) -0.0068(12) -0.0030(11) -0.0043(12)
C8 0.0257(15) 0.0418(16) 0.0326(15) -0.0050(12) -0.0042(12) -0.0045(12)
C9 0.0286(16) 0.0512(19) 0.0464(18) -0.0019(15) -0.0076(14) 0.0000(14)
C10 0.0343(18) 0.074(2) 0.0416(18) 0.0041(17) -0.0140(14) 0.0023(16)
C11 0.059(2) 0.091(3) 0.0308(17) -0.0127(18) -0.0176(16) 0.017(2)
C12 0.051(2) 0.064(2) 0.0370(17) -0.0180(16) -0.0085(15) 0.0162(17)
C13A 0.0505(19) 0.0391(16) 0.0578(19) -0.0233(13) 0.0189(14) -0.0230(14)
C14A 0.0505(19) 0.0391(16) 0.0578(19) -0.0233(13) 0.0189(14) -0.0230(14)
C15A 0.0505(19) 0.0391(16) 0.0578(19) -0.0233(13) 0.0189(14) -0.0230(14)
C16A 0.0505(19) 0.0391(16) 0.0578(19) -0.0233(13) 0.0189(14) -0.0230(14)
C17A 0.0505(19) 0.0391(16) 0.0578(19) -0.0233(13) 0.0189(14) -0.0230(14)
C18A 0.0505(19) 0.0391(16) 0.0578(19) -0.0233(13) 0.0189(14) -0.0230(14)
C13B 0.079 0.045 0.042 -0.011 0.007 -0.041
C14B 0.079 0.045 0.042 -0.011 0.007 -0.041
C15B 0.079 0.045 0.042 -0.011 0.007 -0.041
C16B 0.079 0.045 0.042 -0.011 0.007 -0.041
C17B 0.079 0.045 0.042 -0.011 0.007 -0.041
C18B 0.079 0.045 0.042 -0.011 0.007 -0.041
C19 0.0404(17) 0.0207(13) 0.0314(14) -0.0090(11) 0.0021(12) 0.0094(12)
C20 0.0376(16) 0.0241(14) 0.0302(14) -0.0099(11) 0.0077(12) 0.0077(12)
C21 0.0470(18) 0.0299(15) 0.0244(14) -0.0120(11) 0.0056(13) 0.0109(13)
C22 0.0453(18) 0.0254(14) 0.0342(15) -0.0159(12) 0.0063(13) 0.0035(12)
C23 0.0501(19) 0.0185(13) 0.0349(15) -0.0088(11) 0.0049(13) 0.0088(12)
C24 0.0472(19) 0.0408(18) 0.0455(18) -0.0045(14) -0.0055(15) 0.0176(15)
C25 0.0442(18) 0.0332(16) 0.0390(17) -0.0082(13) 0.0139(14) 0.0025(13)
C26 0.061(2) 0.070(2) 0.0244(15) -0.0076(15) 0.0028(15) 0.0106(18)
C27 0.066(2) 0.0389(18) 0.0497(19) -0.0277(15) 0.0026(17) -0.0060(16)
C28 0.074(3) 0.0213(15) 0.061(2) 0.0024(14) -0.0010(19) 0.0031(15)
C29 0.0304(17) 0.0413(16) 0.0281(14) -0.0083(12) -0.0043(12) 0.0052(13)
C30 0.0207(15) 0.072(2) 0.0404(17) -0.0115(16) -0.0019(13) -0.0010(15)
C31A 0.033(2) 0.119(5) 0.097(4) -0.021(3) 0.000(2) -0.016(3)
C32A 0.033(2) 0.119(5) 0.097(4) -0.021(3) 0.000(2) -0.016(3)
C33A 0.033(2) 0.119(5) 0.097(4) -0.021(3) 0.000(2) -0.016(3)
C31B 0.027(3) 0.126(7) 0.083(5) -0.023(4) 0.008(3) -0.009(3)
C32B 0.027(3) 0.126(7) 0.083(5) -0.023(4) 0.008(3) -0.009(3)
C33B 0.027(3) 0.126(7) 0.083(5) -0.023(4) 0.008(3) -0.009(3)
C34 0.0227(13) 0.0212(12) 0.0241(12) -0.0040(10) -0.0040(10) 0.0038(10)
C35 0.0348(16) 0.0361(15) 0.0261(14) -0.0018(11) -0.0111(12) -0.0055(12)
C36 0.0309(15) 0.0389(16) 0.0352(15) -0.0096(12) -0.0093(12) -0.0093(12)
C37 0.0302(15) 0.0276(14) 0.0312(14) -0.0077(11) -0.0018(12) -0.0051(11)
C38 0.0302(14) 0.0228(13) 0.0245(13) -0.0031(10) -0.0055(11) -0.0017(11)
C39 0.0240(13) 0.0206(12) 0.0216(12) -0.0043(10) -0.0055(10) 0.0010(10)
C40 0.0425(18) 0.0406(17) 0.0407(17) -0.0046(13) -0.0032(14) -0.0182(14)
C41 0.0234(13) 0.0265(13) 0.0219(12) -0.0039(10) -0.0057(10) 0.0007(10)
C42 0.0312(15) 0.0241(13) 0.0226(13) -0.0038(10) -0.0039(11) 0.0066(11)
C43 0.0403(17) 0.0309(15) 0.0239(13) 0.0005(11) -0.0007(12) 0.0018(12)
C44 0.0328(15) 0.0358(15) 0.0246(13) -0.0071(11) 0.0013(11) 0.0014(12)
C45 0.0358(16) 0.0295(14) 0.0304(14) -0.0130(11) -0.0053(12) 0.0034(12)
C46 0.0358(16) 0.0242(13) 0.0295(14) -0.0044(11) -0.0063(12) 0.0005(11)
C47 0.056(2) 0.0474(19) 0.0291(15) -0.0124(13) 0.0079(14) -0.0029(16)
C48 0.0350(16) 0.0349(15) 0.0247(13) -0.0026(11) 0.0006(12) 0.0005(12)
C49 0.0403(17) 0.0482(18) 0.0241(14) -0.0053(12) -0.0087(12) -0.0049(14)
C50 0.0299(14) 0.0230(13) 0.0210(12) -0.0007(10) -0.0047(11) -0.0024(11)
C51 0.0443(19) 0.0473(19) 0.0399(17) -0.0080(14) -0.0005(14) 0.0197(15)
C52 0.0422(18) 0.0239(14) 0.0506(18) -0.0016(13) -0.0134(14) 0.0081(12)
C53 0.0265(14) 0.0258(13) 0.0315(14) -0.0069(11) -0.0108(11) 0.0053(11)
C54 0.087(3) 0.059(2) 0.0392(18) -0.0024(16) -0.0287(19) 0.023(2)
C55 0.0393(19) 0.090(3) 0.0355(17) -0.0055(17) -0.0120(15) 0.0140(18)
C56 0.052(2) 0.052(2) 0.0324(16) -0.0092(14) -0.0127(15) 0.0290(16)
C57 0.075(3) 0.0362(18) 0.0431(19) 0.0089(14) 0.0075(18) -0.0072(17)
C58 0.098(3) 0.0273(17) 0.056(2) -0.0037(15) -0.007(2) 0.0146(18)
C59 0.074(2) 0.0243(14) 0.0255(14) 0.0029(11) -0.0014(15) 0.0099(14)
P1 0.0292(4) 0.0237(3) 0.0240(3) -0.0073(3) 0.0026(3) -0.0058(3)
P2 0.0230(3) 0.0189(3) 0.0196(3) -0.0022(2) -0.0046(3) -0.0001(2)
P3 0.0460(5) 0.0256(4) 0.0203(3) -0.0015(3) -0.0028(3) 0.0123(3)
Y1 0.02196(13) 0.01784(12) 0.01914(12) -0.00292(9) -0.00079(9) 0.00129(9)
Ru1 0.03101(13) 0.01605(11) 0.01987(11) -0.00419(8) 0.00260(8) 0.00221(8)
N1 0.0250(14) 0.0398(14) 0.0304(12) -0.0097(10) -0.0020(10) 0.0031(10)
N2 0.0285(12) 0.0216(10) 0.0200(10) -0.0008(8) -0.0043(9) -0.0026(9)

loop_
_atom_type_symbol
_atom_type_description
_atom_type_scat_dispersion_real
_atom_type_scat_dispersion_imag
_atom_type_scat_source
C C 0.0033 0.0016 'International Tables Vol C Tables 4.2.6.8 and 6.1.1.4'
P P 0.1023 0.0942 'International Tables Vol C Tables 4.2.6.8 and 6.1.1.4'
Y Y -2.7962 3.5667 'International Tables Vol C Tables 4.2.6.8 and 6.1.1.4'
Ru Ru -1.2594 0.8363 'International Tables Vol C Tables 4.2.6.8 and 6.1.1.4'
N N 0.0061 0.0033 'International Tables Vol C Tables 4.2.6.8 and 6.1.1.4'
H H 0.0000 0.0000 'International Tables Vol C Tables 4.2.6.8 and 6.1.1.4'

loop_
_geom_angle_atom_site_label_1
_geom_angle_atom_site_label_2
_geom_angle_atom_site_label_3
_geom_angle
_geom_angle_site_symmetry_1
_geom_angle_site_symmetry_3
C2 C1 C6 114.8(2) . .
C2 C1 Y1 124.57(18) . .
C6 C1 Y1 119.27(17) . .
C3 C2 C1 123.3(2) . .
C4 C3 C2 120.0(2) . .
C3 C4 C5 119.3(3) . .
C4 C5 C6 120.6(3) . .
C5 C6 C1 121.9(2) . .
C5 C6 P1 120.79(19) . .
C1 C6 P1 117.20(19) . .
C8 C7 C12 116.8(3) . .
C8 C7 P1 123.9(2) . .
C12 C7 P1 119.1(2) . .
C9 C8 C7 121.3(3) . .
C10 C9 C8 120.5(3) . .
C11 C10 C9 119.3(3) . .
C10 C11 C12 120.2(3) . .
C11 C12 C7 121.9(3) . .
C14A C13A C18A 118.0(7) . .
C14A C13A P1 128.5(6) . .
C18A C13A P1 113.3(6) . .
C13A C14A C15A 121.0(8) . .
C16A C15A C14A 121.4(7) . .
C15A C16A C17A 120.6(6) . .
C16A C17A C18A 119.0(7) . .
C17A C18A C13A 120.1(7) . .
C18B C13B C14B 118.5(8) . .
C18B C13B P1 119.0(7) . .
C14B C13B P1 122.5(6) . .
C15B C14B C13B 119.4(8) . .
C16B C15B C14B 120.8(8) . .
C15B C16B C17B 120.3(7) . .
C16B C17B C18B 120.1(8) . .
C13B C18B C17B 120.9(8) . .
C20 C19 C23 108.4(3) . .
C20 C19 C24 126.4(3) . .
C23 C19 C24 125.0(3) . .
C20 C19 Ru1 71.99(15) . .
C23 C19 Ru1 72.41(16) . .
C24 C19 Ru1 125.20(18) . .
C19 C20 C21 108.3(2) . .
C19 C20 C25 126.8(3) . .
C21 C20 C25 124.4(3) . .
C19 C20 Ru1 70.83(15) . .
C21 C20 Ru1 72.03(15) . .
C25 C20 Ru1 129.05(18) . .
C20 C21 C22 107.4(2) . .
C20 C21 C26 124.9(3) . .
C22 C21 C26 126.7(3) . .
C20 C21 Ru1 70.78(14) . .
C22 C21 Ru1 72.73(14) . .
C26 C21 Ru1 130.7(2) . .
C23 C22 C21 108.2(3) . .
C23 C22 C27 125.9(3) . .
C21 C22 C27 125.3(3) . .
C23 C22 Ru1 70.31(14) . .
C21 C22 Ru1 70.26(14) . .
C27 C22 Ru1 131.7(2) . .
C22 C23 C19 107.5(2) . .
C22 C23 C28 126.8(3) . .
C19 C23 C28 124.9(3) . .
C22 C23 Ru1 72.96(15) . .
C19 C23 Ru1 70.16(15) . .
C28 C23 Ru1 130.0(2) . .
N1 C29 C30 179.2(3) . .
C33A C30 C32B 66.0(6) . .
C33A C30 C29 109.7(4) . .
C32B C30 C29 112.6(4) . .
C33A C30 C31A 117.6(5) . .
C32B C30 C31A 133.6(5) . .
C29 C30 C31A 108.8(4) . .
C33A C30 C31B 133.8(6) . .
C32B C30 C31B 113.5(6) . .
C29 C30 C31B 111.8(5) . .
C33A C30 C32A 108.3(5) . .
C29 C30 C32A 104.3(3) . .
C31A C30 C32A 107.3(5) . .
C31B C30 C32A 80.0(6) . .
C32B C30 C33B 106.3(6) . .
C29 C30 C33B 104.8(4) . .
C31A C30 C33B 81.8(6) . .
C31B C30 C33B 107.1(7) . .
C32A C30 C33B 144.6(5) . .
N2 C34 C35 122.5(2) . .
N2 C34 C39 121.1(2) . .
C35 C34 C39 116.3(2) . .
C36 C35 C34 122.0(2) . .
C35 C36 C37 121.8(2) . .
C38 C37 C36 116.9(2) . .
C38 C37 C40 121.2(2) . .
C36 C37 C40 121.9(2) . .
C37 C38 C39 122.8(2) . .
C38 C39 C34 120.1(2) . .
C38 C39 P2 122.97(18) . .
C34 C39 P2 116.90(18) . .
N2 C41 C46 122.3(2) . .
N2 C41 C42 121.0(2) . .
C46 C41 C42 116.5(2) . .
C43 C42 C41 119.8(2) . .
C43 C42 P3 123.4(2) . .
C41 C42 P3 116.77(18) . .
C44 C43 C42 122.8(2) . .
C43 C44 C45 116.9(2) . .
C43 C44 C47 122.1(3) . .
C45 C44 C47 120.9(2) . .
C46 C45 C44 121.9(2) . .
C45 C46 C41 122.0(2) . .
C48 C50 C49 110.2(2) . .
C48 C50 P2 109.93(17) . .
C49 C50 P2 109.00(18) . .
C51 C53 C52 110.7(2) . .
C51 C53 P2 109.44(18) . .
C52 C53 P2 114.31(19) . .
C55 C56 C54 109.8(3) . .
C55 C56 P3 110.8(2) . .
C54 C56 P3 113.7(3) . .
C57 C59 C58 109.5(3) . .
C57 C59 P3 111.5(2) . .
C58 C59 P3 108.7(2) . .
C6 P1 C7 100.38(12) . .
C6 P1 C13B 101.5(4) . .
C7 P1 C13B 97.9(3) . .
C6 P1 C13A 100.6(3) . .
C7 P1 C13A 106.8(3) . .
C6 P1 Ru1 121.78(9) . .
C7 P1 Ru1 114.46(9) . .
C13B P1 Ru1 117.0(4) . .
C13A P1 Ru1 111.0(3) . .
C39 P2 C50 105.94(11) . .
C39 P2 C53 104.42(11) . .
C50 P2 C53 104.44(12) . .
C39 P2 Y1 95.65(8) . .
C50 P2 Y1 120.32(8) . .
C53 P2 Y1 123.09(9) . .
C42 P3 C59 107.74(13) . .
C42 P3 C56 102.97(13) . .
C59 P3 C56 103.97(15) . .
C42 P3 Y1 94.11(8) . .
C59 P3 Y1 119.89(11) . .
C56 P3 Y1 124.95(10) . .
N2 Y1 C1 99.06(8) . .
N2 Y1 N1 79.58(7) . .
C1 Y1 N1 178.18(8) . .
N2 Y1 P3 68.30(5) . .
C1 Y1 P3 91.72(6) . .
N1 Y1 P3 86.65(5) . .
N2 Y1 P2 68.09(5) . .
C1 Y1 P2 95.94(6) . .
N1 Y1 P2 84.70(6) . .
P3 Y1 P2 136.38(2) . .
N2 Y1 Ru1 170.56(5) . .
C1 Y1 Ru1 90.31(6) . .
N1 Y1 Ru1 91.03(5) . .
P3 Y1 Ru1 110.459(18) . .
P2 Y1 Ru1 112.364(17) . .
C19 Ru1 C20 37.18(10) . .
C19 Ru1 C23 37.43(11) . .
C20 Ru1 C23 62.19(10) . .
C19 Ru1 C21 62.25(10) . .
C20 Ru1 C21 37.19(11) . .
C23 Ru1 C21 62.19(10) . .
C19 Ru1 P1 155.80(7) . .
C20 Ru1 P1 152.87(8) . .
C23 Ru1 P1 118.88(8) . .
C21 Ru1 P1 116.74(8) . .
C19 Ru1 C22 61.67(11) . .
C20 Ru1 C22 61.58(10) . .
C23 Ru1 C22 36.73(11) . .
C21 Ru1 C22 37.01(10) . .
P1 Ru1 C22 102.12(8) . .
C19 Ru1 Y1 112.11(7) . .
C20 Ru1 Y1 114.21(7) . .
C23 Ru1 Y1 137.84(8) . .
C21 Ru1 Y1 142.22(8) . .
P1 Ru1 Y1 83.534(19) . .
C22 Ru1 Y1 173.74(8) . .
C29 N1 Y1 173.1(2) . .
C41 N2 C34 118.57(19) . .
C41 N2 Y1 120.07(15) . .
C34 N2 Y1 121.36(15) . .

loop_
_geom_bond_atom_site_label_1
_geom_bond_atom_site_label_2
_geom_bond_distance
_geom_bond_site_symmetry_2
C1 C2 1.414(3) .
C1 C6 1.418(3) .
C1 Y1 2.434(3) .
C2 C3 1.388(4) .
C3 C4 1.381(4) .
C4 C5 1.385(4) .
C5 C6 1.401(4) .
C6 P1 1.842(2) .
C7 C8 1.388(4) .
C7 C12 1.395(4) .
C7 P1 1.843(3) .
C8 C9 1.384(4) .
C9 C10 1.377(4) .
C10 C11 1.370(5) .
C11 C12 1.377(5) .
C13A C14A 1.368(9) .
C13A C18A 1.414(9) .
C13A P1 1.849(9) .
C14A C15A 1.385(8) .
C15A C16A 1.340(11) .
C16A C17A 1.380(10) .
C17A C18A 1.408(7) .
C13B C18B 1.374(10) .
C13B C14B 1.411(10) .
C13B P1 1.844(10) .
C14B C15B 1.407(8) .
C15B C16B 1.360(11) .
C16B C17B 1.363(12) .
C17B C18B 1.407(9) .
C19 C20 1.420(4) .
C19 C23 1.434(4) .
C19 C24 1.500(4) .
C19 Ru1 2.219(3) .
C20 C21 1.430(4) .
C20 C25 1.500(4) .
C20 Ru1 2.234(3) .
C21 C22 1.440(4) .
C21 C26 1.497(4) .
C21 Ru1 2.251(2) .
C22 C23 1.428(4) .
C22 C27 1.497(4) .
C22 Ru1 2.284(3) .
C23 C28 1.509(4) .
C23 Ru1 2.249(3) .
C29 N1 1.139(3) .
C29 C30 1.475(4) .
C30 C33A 1.453(9) .
C30 C32B 1.470(11) .
C30 C31A 1.494(10) .
C30 C31B 1.509(11) .
C30 C32A 1.597(9) .
C30 C33B 1.643(12) .
C34 N2 1.400(3) .
C34 C35 1.410(4) .
C34 C39 1.417(3) .
C35 C36 1.381(4) .
C36 C37 1.390(4) .
C37 C38 1.385(4) .
C37 C40 1.515(4) .
C38 C39 1.399(3) .
C39 P2 1.824(2) .
C41 N2 1.398(3) .
C41 C46 1.412(3) .
C41 C42 1.420(4) .
C42 C43 1.400(4) .
C42 P3 1.825(3) .
C43 C44 1.389(4) .
C44 C45 1.389(4) .
C44 C47 1.512(4) .
C45 C46 1.378(4) .
C48 C50 1.522(4) .
C49 C50 1.530(4) .
C50 P2 1.852(2) .
C51 C53 1.520(4) .
C52 C53 1.522(4) .
C53 P2 1.865(3) .
C54 C56 1.527(4) .
C55 C56 1.520(5) .
C56 P3 1.862(3) .
C57 C59 1.514(5) .
C58 C59 1.541(4) .
C59 P3 1.855(3) .
P1 Ru1 2.2633(8) .
P2 Y1 2.9153(7) .
P3 Y1 2.9098(8) .
Y1 N2 2.378(2) .
Y1 N1 2.546(2) .
Y1 Ru1 2.9763(4) .
